data_7051715
loop_
_publ_author_name
'Wang, Yanwei'
'Li, Zhimei'
'Zeng, Xianghua'
'Wang, Xiufeng'
'Zhan, Caixia'
'Liu, Yinqiu'
'Zeng, Xirui'
'Luo, Qiuyan'
'Liu, Xiaoming'

_publ_section_title
;
 Synthesis and characterisation of three diiron tetracarbonyl complexes
 related to the diiron centre of [FeFe]-hydrogenase and their
 protonating, electrochemical investigations
;
_journal_issue 8
_journal_name_full 'New Journal of Chemistry'
_journal_page_first 1780
_journal_paper_doi 10.1039/b903758f
_journal_volume 33
_journal_year 2009
_chemical_formula_moiety 'C46 H42 Fe2 N2 O7 P2 S3, 2(H2 O)'
_chemical_formula_sum 'C46 H46 Fe2 N2 O9 P2 S3'
_chemical_formula_weight 1040.70
_chemical_name_systematic
;
?
;
_space_group_IT_number 9
_symmetry_cell_setting monoclinic
_symmetry_space_group_name_Hall 'C -2yc'
_symmetry_space_group_name_H-M 'C 1 c 1'
_atom_sites_solution_hydrogens geom
_atom_sites_solution_primary direct
_atom_sites_solution_secondary difmap
_audit_creation_method SHELXL-97
_cell_angle_alpha 90.00
_cell_angle_beta 98.192(2)
_cell_angle_gamma 90.00
_cell_formula_units_Z 4
_cell_length_a 13.5760(18)
_cell_length_b 20.7486(18)
_cell_length_c 17.305(3)
_cell_measurement_reflns_used 3420
_cell_measurement_temperature 566(2)
_cell_measurement_theta_max 21.5745
_cell_measurement_theta_min 2.2774
_cell_volume 4824.8(11)
_computing_structure_refinement 'SHELXL-97 (Sheldrick, 1997)'
_computing_structure_solution 'SHELXS-97 (Sheldrick, 1990)'
_diffrn_ambient_temperature 293(2)
_diffrn_measured_fraction_theta_full 0.984
_diffrn_measured_fraction_theta_max 0.984
_diffrn_measurement_device_type 'CCD area detector'
_diffrn_measurement_method 'phi and omega scans'
_diffrn_radiation_monochromator graphite
_diffrn_radiation_source 'sealed tube'
_diffrn_radiation_type MoK\a
_diffrn_radiation_wavelength 0.71073
_diffrn_reflns_av_R_equivalents 0.0706
_diffrn_reflns_av_sigmaI/netI 0.1249
_diffrn_reflns_limit_h_max 16
_diffrn_reflns_limit_h_min -16
_diffrn_reflns_limit_k_max 25
_diffrn_reflns_limit_k_min -25
_diffrn_reflns_limit_l_max 21
_diffrn_reflns_limit_l_min -20
_diffrn_reflns_number 15465
_diffrn_reflns_theta_full 26.00
_diffrn_reflns_theta_max 26.00
_diffrn_reflns_theta_min 1.81
_exptl_absorpt_coefficient_mu 0.853
_exptl_absorpt_correction_type none
_exptl_crystal_colour red
_exptl_crystal_density_diffrn 1.433
_exptl_crystal_density_method 'not measured'
_exptl_crystal_description block
_exptl_crystal_F_000 2152
_exptl_crystal_size_max 0.26
_exptl_crystal_size_mid 0.16
_exptl_crystal_size_min 0.08
_refine_diff_density_max 0.749
_refine_diff_density_min -0.709
_refine_diff_density_rms 0.101
_refine_ls_abs_structure_details 'Flack H D (1983), Acta Cryst. A39, 876-881'
_refine_ls_abs_structure_Flack 0.05(3)
_refine_ls_extinction_method none
_refine_ls_goodness_of_fit_ref 0.995
_refine_ls_hydrogen_treatment constr
_refine_ls_matrix_type full
_refine_ls_number_parameters 579
_refine_ls_number_reflns 8600
_refine_ls_number_restraints 59
_refine_ls_restrained_S_all 0.994
_refine_ls_R_factor_all 0.1194
_refine_ls_R_factor_gt 0.0644
_refine_ls_shift/su_max 0.006
_refine_ls_shift/su_mean 0.000
_refine_ls_structure_factor_coef Fsqd
_refine_ls_weighting_details 'calc w=1/[\s^2^(Fo^2^)+(0.0700P)^2^+0.0174P] where P=(Fo^2^+2Fc^2^)/3'
_refine_ls_weighting_scheme calc
_refine_ls_wR_factor_gt 0.1471
_refine_ls_wR_factor_ref 0.1609
_reflns_number_gt 4511
_reflns_number_total 8600
_reflns_threshold_expression >2sigma(I)
_cod_data_source_file b903758f.txt
_cod_data_source_block zz
_cod_depositor_comments
;
The following automatic conversions were performed:
'_symmetry_cell_setting' value 'Monoclinic' changed to 'monoclinic'
according to '/home/saulius/struct/CIF-dictionaries/cif_core.dic'
dictionary named 'cif_core.dic' version 2.4.1 from 2010-06-29.

Automatic conversion script
Id: cif_fix_enum 1527 2010-12-29 10:47:43Z saulius 
;
_cod_original_sg_symbol_H-M Cc
_cod_database_code 7051715

loop_
_symmetry_equiv_pos_as_xyz
'x, y, z'
'x, -y, z+1/2'
'x+1/2, y+1/2, z'
'x+1/2, -y+1/2, z+1/2'

loop_
_atom_site_label
_atom_site_type_symbol
_atom_site_fract_x
_atom_site_fract_y
_atom_site_fract_z
_atom_site_U_iso_or_equiv
_atom_site_adp_type
_atom_site_occupancy
_atom_site_symmetry_multiplicity
_atom_site_calc_flag
_atom_site_refinement_flags
_atom_site_disorder_assembly
_atom_site_disorder_group
Fe1 Fe 0.98280(5) 0.56246(4) -0.05738(4) 0.0519(2) Uani 1 1 d . . .
Fe2 Fe 1.01636(5) 0.63550(3) 0.05684(5) 0.0533(2) Uani 1 1 d . . .
P1 P 0.86536(10) 0.67676(7) 0.04176(8) 0.0495(4) Uani 1 1 d . . .
P2 P 0.82242(10) 0.58176(7) -0.08799(8) 0.0502(4) Uani 1 1 d . . .
S1 S 1.13606(10) 0.57805(7) 0.01027(9) 0.0584(4) Uani 1 1 d . . .
S2 S 0.94445(9) 0.53841(6) 0.06387(8) 0.0494(4) Uani 1 1 d . . .
S3 S 1.30575(14) 0.46308(9) 0.28356(11) 0.0859(6) Uani 1 1 d . . .
O1 O 0.9937(3) 0.4540(2) -0.1636(3) 0.0933(16) Uani 1 1 d . . .
O2 O 1.0315(3) 0.6535(3) -0.1710(3) 0.1119(18) Uani 1 1 d . . .
O3 O 1.1042(4) 0.7483(2) -0.0067(3) 0.1082(17) Uani 1 1 d . . .
O4 O 1.0811(4) 0.6617(3) 0.2199(3) 0.1072(18) Uani 1 1 d . . .
O5 O 1.1939(3) 0.4553(2) 0.2392(2) 0.0839(8) Uani 1 1 d U . .
O6 O 1.3647(4) 0.4868(3) 0.2293(3) 0.132(2) Uani 1 1 d . . .
O7 O 1.2890(5) 0.5002(2) 0.3490(3) 0.126(2) Uani 1 1 d . . .
O8 O 0.3227(4) 0.6737(3) 0.1810(5) 0.210(3) Uani 1 1 d . . .
H8B H 0.3531 0.7036 0.1606 0.315 Uiso 1 1 d R . .
H8A H 0.2632 0.6703 0.1907 0.315 Uiso 1 1 d R . .
O9 O 0.4211(4) 0.7723(3) 0.1177(4) 0.143(2) Uani 1 1 d D . .
H9A H 0.3801 0.7871 0.0802 0.214 Uiso 1 1 d RD . .
H9B H 0.4563 0.7537 0.0874 0.214 Uiso 1 1 d RD . .
N1 N 0.7802(3) 0.63681(19) -0.0268(2) 0.0471(12) Uani 1 1 d . . .
C19 C 0.6458(5) 0.5644(3) 0.0665(3) 0.0662(18) Uani 1 1 d . . .
H19 H 0.7126 0.5526 0.0739 0.079 Uiso 1 1 calc R . .
C1 C 0.9882(4) 0.4952(3) -0.1167(3) 0.0643(18) Uani 1 1 d . . .
C2 C 1.0125(4) 0.6170(3) -0.1242(3) 0.0652(18) Uani 1 1 d . . .
C3 C 1.0632(5) 0.7035(3) 0.0186(4) 0.079(2) Uani 1 1 d . . .
C4 C 1.0571(4) 0.6510(3) 0.1564(4) 0.0669(18) Uani 1 1 d . . .
C5 C 1.4540(7) 0.2008(4) 0.3988(5) 0.130(3) Uani 1 1 d . . .
H5A H 1.4049 0.1673 0.3892 0.196 Uiso 1 1 calc R . .
H5B H 1.4736 0.2055 0.4540 0.196 Uiso 1 1 calc R . .
H5C H 1.5110 0.1897 0.3745 0.196 Uiso 1 1 calc R . .
C6 C 1.4093(5) 0.2654(3) 0.3641(4) 0.091(2) Uani 1 1 d U . .
C7 C 1.4523(5) 0.2963(4) 0.3097(4) 0.088(2) Uani 1 1 d U . .
H7 H 1.5044 0.2764 0.2895 0.105 Uiso 1 1 calc R . .
C8 C 1.4210(5) 0.3584(3) 0.2820(4) 0.077(2) Uani 1 1 d U . .
H8 H 1.4523 0.3799 0.2451 0.093 Uiso 1 1 calc R . .
C9 C 1.3411(4) 0.3856(3) 0.3126(3) 0.0659(18) Uani 1 1 d U . .
C10 C 1.2950(5) 0.3551(3) 0.3663(4) 0.073(2) Uani 1 1 d U . .
H10 H 1.2417 0.3743 0.3858 0.088 Uiso 1 1 calc R . .
C11 C 1.3284(5) 0.2946(4) 0.3919(4) 0.094(2) Uani 1 1 d U . .
H11 H 1.2963 0.2730 0.4283 0.113 Uiso 1 1 calc R . .
C12 C 1.1818(5) 0.4189(3) 0.1666(4) 0.0829(9) Uani 1 1 d U . .
H12A H 1.1471 0.3789 0.1736 0.100 Uiso 1 1 calc R . .
H12B H 1.2467 0.4083 0.1529 0.100 Uiso 1 1 calc R . .
C13 C 1.1204(4) 0.4595(3) 0.0980(3) 0.0624(18) Uani 1 1 d . . .
C14 C 1.1009(5) 0.4105(3) 0.0345(4) 0.088(2) Uani 1 1 d . . .
H14A H 1.0958 0.4316 -0.0153 0.132 Uiso 1 1 calc R . .
H14B H 1.0397 0.3885 0.0387 0.132 Uiso 1 1 calc R . .
H14C H 1.1545 0.3800 0.0392 0.132 Uiso 1 1 calc R . .
C15 C 1.1863(4) 0.5143(3) 0.0787(4) 0.0681(19) Uani 1 1 d . . .
H15A H 1.2425 0.4953 0.0583 0.082 Uiso 1 1 calc R . .
H15B H 1.2124 0.5351 0.1275 0.082 Uiso 1 1 calc R . .
C16 C 1.0238(4) 0.4838(3) 0.1278(3) 0.0583(17) Uani 1 1 d . . .
H16A H 1.0429 0.5054 0.1774 0.070 Uiso 1 1 calc R . .
H16B H 0.9845 0.4465 0.1377 0.070 Uiso 1 1 calc R . .
C17 C 0.6699(4) 0.6509(3) -0.0327(3) 0.0561(16) Uani 1 1 d . . .
H17A H 0.6622 0.6957 -0.0184 0.067 Uiso 1 1 calc R . .
H17B H 0.6407 0.6463 -0.0869 0.067 Uiso 1 1 calc R . .
C18 C 0.6129(5) 0.6116(4) 0.0142(4) 0.0960(9) Uani 1 1 d U . .
N2 N 0.5168(4) 0.6257(3) -0.0002(4) 0.1003(7) Uani 1 1 d U . .
C22 C 0.4550(5) 0.5911(4) 0.0382(4) 0.1033(10) Uani 1 1 d U . .
H22 H 0.3871 0.5978 0.0243 0.124 Uiso 1 1 calc R . .
C21 C 0.4825(6) 0.5482(4) 0.0944(5) 0.115(3) Uani 1 1 d . . .
H21 H 0.4366 0.5291 0.1223 0.138 Uiso 1 1 calc R . .
C20 C 0.5795(5) 0.5338(3) 0.1086(4) 0.077(2) Uani 1 1 d . . .
H20 H 0.6024 0.5035 0.1465 0.093 Uiso 1 1 calc R . .
C23 C 0.8633(4) 0.7624(2) 0.0156(3) 0.0511(15) Uani 1 1 d . . .
C24 C 0.8251(6) 0.7866(3) -0.0562(4) 0.085(2) Uani 1 1 d . . .
H24 H 0.7945 0.7582 -0.0937 0.101 Uiso 1 1 calc R . .
C25 C 0.8295(6) 0.8493(3) -0.0750(5) 0.103(3) Uani 1 1 d . . .
H25 H 0.8023 0.8636 -0.1244 0.123 Uiso 1 1 calc R . .
C26 C 0.8759(5) 0.8932(3) -0.0190(4) 0.080(2) Uani 1 1 d . . .
H26 H 0.8801 0.9368 -0.0304 0.096 Uiso 1 1 calc R . .
C27 C 0.9146(5) 0.8693(3) 0.0527(4) 0.082(2) Uani 1 1 d . . .
H27 H 0.9483 0.8966 0.0901 0.098 Uiso 1 1 calc R . .
C28 C 0.9040(5) 0.8053(3) 0.0697(4) 0.077(2) Uani 1 1 d . . .
H28 H 0.9256 0.7909 0.1202 0.093 Uiso 1 1 calc R . .
C29 C 0.8019(4) 0.6816(3) 0.1282(3) 0.0532(16) Uani 1 1 d . . .
C30 C 0.7294(4) 0.7290(3) 0.1370(3) 0.0608(17) Uani 1 1 d . . .
H30 H 0.7132 0.7601 0.0986 0.073 Uiso 1 1 calc R . .
C31 C 0.6832(5) 0.7289(3) 0.2025(3) 0.0714(19) Uani 1 1 d . . .
H31 H 0.6390 0.7620 0.2092 0.086 Uiso 1 1 calc R . .
C32 C 0.6990(5) 0.6835(3) 0.2569(4) 0.082(2) Uani 1 1 d . . .
H32 H 0.6629 0.6831 0.2987 0.098 Uiso 1 1 calc R . .
C33 C 0.7697(4) 0.6371(3) 0.2504(3) 0.0695(19) Uani 1 1 d . . .
H33 H 0.7842 0.6059 0.2889 0.083 Uiso 1 1 calc R . .
C34 C 0.8182(4) 0.6374(3) 0.1866(3) 0.0555(16) Uani 1 1 d . . .
H34 H 0.8653 0.6054 0.1828 0.067 Uiso 1 1 calc R . .
C35 C 0.7391(4) 0.5118(3) -0.0882(3) 0.0492(15) Uani 1 1 d . . .
C36 C 0.6386(5) 0.5141(3) -0.1291(4) 0.072(2) Uani 1 1 d . . .
H36 H 0.6164 0.5509 -0.1570 0.086 Uiso 1 1 calc R . .
C37 C 0.5762(5) 0.4631(3) -0.1270(4) 0.086(2) Uani 1 1 d . . .
H37 H 0.5107 0.4658 -0.1515 0.103 Uiso 1 1 calc R . .
C38 C 0.6097(5) 0.4074(3) -0.0888(4) 0.0725(19) Uani 1 1 d . . .
H38 H 0.5667 0.3726 -0.0881 0.087 Uiso 1 1 calc R . .
C39 C 0.7079(4) 0.4025(3) -0.0509(3) 0.0633(18) Uani 1 1 d . . .
H39 H 0.7311 0.3645 -0.0262 0.076 Uiso 1 1 calc R . .
C40 C 0.7694(4) 0.4555(3) -0.0510(3) 0.0585(17) Uani 1 1 d . . .
H40 H 0.8340 0.4528 -0.0248 0.070 Uiso 1 1 calc R . .
C41 C 0.7850(4) 0.6085(3) -0.1880(3) 0.0604(17) Uani 1 1 d . . .
C42 C 0.8030(5) 0.5680(3) -0.2473(4) 0.0690(19) Uani 1 1 d . . .
H42 H 0.8386 0.5301 -0.2350 0.083 Uiso 1 1 calc R . .
C43 C 0.7688(6) 0.5822(3) -0.3270(4) 0.090(2) Uani 1 1 d . . .
H43 H 0.7791 0.5537 -0.3665 0.108 Uiso 1 1 calc R . .
C44 C 0.7220(7) 0.6376(4) -0.3429(4) 0.107(3) Uani 1 1 d . . .
H44 H 0.7057 0.6490 -0.3951 0.129 Uiso 1 1 calc R . .
C45 C 0.6959(7) 0.6790(4) -0.2882(4) 0.110(3) Uani 1 1 d . . .
H45 H 0.6573 0.7154 -0.3017 0.132 Uiso 1 1 calc R . .
C46 C 0.7306(6) 0.6635(3) -0.2102(4) 0.084(2) Uani 1 1 d . . .
H46 H 0.7163 0.6916 -0.1714 0.101 Uiso 1 1 calc R . .

loop_
_atom_site_aniso_label
_atom_site_aniso_U_11
_atom_site_aniso_U_22
_atom_site_aniso_U_33
_atom_site_aniso_U_23
_atom_site_aniso_U_13
_atom_site_aniso_U_12
Fe1 0.0382(4) 0.0585(4) 0.0571(5) 0.0025(4) 0.0004(3) 0.0022(4)
Fe2 0.0408(4) 0.0517(4) 0.0651(5) 0.0005(4) -0.0001(4) -0.0036(4)
P1 0.0454(8) 0.0487(8) 0.0525(9) 0.0028(7) 0.0004(7) -0.0005(7)
P2 0.0437(7) 0.0515(8) 0.0531(8) 0.0019(7) -0.0006(7) 0.0008(7)
S1 0.0400(7) 0.0662(9) 0.0677(9) 0.0025(7) 0.0028(7) -0.0042(7)
S2 0.0368(7) 0.0517(8) 0.0565(8) 0.0001(7) -0.0039(6) 0.0018(6)
S3 0.0781(11) 0.0782(11) 0.0886(13) 0.0049(10) -0.0328(10) -0.0062(10)
O1 0.087(3) 0.097(3) 0.095(3) -0.013(3) 0.008(3) 0.012(3)
O2 0.069(3) 0.161(4) 0.102(4) 0.050(3) 0.000(3) -0.019(3)
O3 0.107(3) 0.070(3) 0.151(4) 0.020(3) 0.031(3) -0.010(3)
O4 0.092(3) 0.145(4) 0.078(3) -0.019(3) -0.008(3) -0.024(3)
O5 0.0657(14) 0.0918(14) 0.0830(13) -0.0097(12) -0.0283(14) 0.0235(14)
O6 0.092(3) 0.149(4) 0.141(5) 0.051(4) -0.034(4) -0.041(3)
O7 0.144(5) 0.102(3) 0.112(4) -0.047(3) -0.052(3) 0.036(4)
O8 0.095(4) 0.111(4) 0.443(10) -0.110(5) 0.106(5) -0.032(3)
O9 0.066(3) 0.214(6) 0.146(5) 0.000(4) 0.003(3) 0.054(4)
N1 0.032(2) 0.058(3) 0.045(2) 0.004(2) -0.014(2) -0.002(2)
C19 0.053(3) 0.063(4) 0.081(4) 0.006(3) 0.004(3) -0.003(3)
C1 0.047(3) 0.087(4) 0.054(4) -0.012(3) -0.008(3) 0.020(3)
C2 0.028(3) 0.101(4) 0.065(4) 0.025(3) 0.000(3) -0.003(3)
C3 0.069(4) 0.052(4) 0.109(5) 0.002(4) -0.011(4) 0.012(3)
C4 0.056(3) 0.083(4) 0.062(4) -0.023(3) 0.010(3) -0.011(3)
C5 0.146(8) 0.095(6) 0.126(7) 0.006(5) -0.063(6) 0.008(6)
C6 0.080(4) 0.074(4) 0.110(5) 0.007(4) -0.023(4) -0.014(4)
C7 0.053(4) 0.114(5) 0.089(5) -0.035(4) -0.016(4) 0.006(4)
C8 0.062(4) 0.110(5) 0.056(4) -0.010(4) -0.003(3) -0.012(4)
C9 0.053(3) 0.081(4) 0.058(4) -0.013(3) -0.013(3) -0.006(3)
C10 0.047(3) 0.075(4) 0.094(5) 0.015(4) -0.002(3) 0.003(3)
C11 0.079(5) 0.097(5) 0.105(5) 0.002(4) 0.010(4) -0.024(4)
C12 0.0657(17) 0.0901(17) 0.0816(15) -0.0094(14) -0.0285(17) 0.0238(16)
C13 0.044(3) 0.069(4) 0.071(4) 0.004(3) -0.001(3) 0.002(3)
C14 0.071(4) 0.085(5) 0.101(5) -0.012(4) -0.015(4) 0.001(4)
C15 0.036(3) 0.064(4) 0.098(5) 0.005(3) -0.011(3) 0.001(3)
C16 0.044(3) 0.074(4) 0.055(4) 0.021(3) 0.000(3) 0.002(3)
C17 0.041(3) 0.068(4) 0.057(3) 0.005(3) -0.001(3) 0.014(3)
C18 0.0405(14) 0.1360(15) 0.1095(15) 0.0385(15) 0.0033(14) 0.0044(15)
N2 0.0443(11) 0.1399(13) 0.1138(12) 0.0407(12) 0.0019(12) 0.0039(12)
C22 0.0462(16) 0.1430(17) 0.1177(17) 0.0410(16) 0.0019(16) 0.0027(16)
C21 0.071(4) 0.128(6) 0.144(6) 0.051(5) 0.010(5) -0.024(5)
C20 0.056(4) 0.083(4) 0.088(5) 0.017(4) -0.005(4) -0.005(4)
C23 0.045(3) 0.055(3) 0.053(3) -0.006(3) 0.007(3) -0.008(3)
C24 0.126(6) 0.042(3) 0.079(4) 0.018(3) -0.010(4) -0.011(4)
C25 0.113(6) 0.088(5) 0.097(5) 0.033(4) -0.019(5) -0.027(5)
C26 0.092(5) 0.063(4) 0.085(5) 0.014(3) 0.018(4) 0.010(4)
C27 0.103(5) 0.048(3) 0.094(5) -0.017(3) 0.010(4) -0.001(4)
C28 0.107(5) 0.039(3) 0.082(4) 0.012(3) 0.001(4) -0.003(3)
C29 0.044(3) 0.051(3) 0.060(4) 0.011(3) -0.006(3) -0.010(3)
C30 0.058(3) 0.057(3) 0.067(4) 0.005(3) 0.006(3) 0.007(3)
C31 0.075(4) 0.085(4) 0.058(4) -0.002(3) 0.021(3) 0.018(4)
C32 0.086(5) 0.088(5) 0.073(4) 0.002(4) 0.021(4) -0.005(4)
C33 0.065(4) 0.091(4) 0.053(4) 0.008(3) 0.009(3) 0.021(4)
C34 0.050(3) 0.073(4) 0.042(3) -0.003(3) 0.002(3) -0.007(3)
C35 0.034(3) 0.055(3) 0.058(3) -0.003(3) 0.004(3) -0.003(2)
C36 0.062(4) 0.061(4) 0.092(5) 0.001(3) 0.007(4) -0.001(3)
C37 0.061(4) 0.058(4) 0.135(6) -0.010(4) 0.004(4) -0.002(3)
C38 0.055(3) 0.076(4) 0.087(4) -0.014(4) 0.014(3) -0.028(3)
C39 0.065(4) 0.057(3) 0.068(4) 0.007(3) 0.009(3) -0.011(3)
C40 0.055(3) 0.066(4) 0.054(4) 0.000(3) 0.007(3) 0.000(3)
C41 0.062(4) 0.059(3) 0.056(4) 0.000(3) -0.003(3) -0.008(3)
C42 0.063(4) 0.084(4) 0.057(4) -0.008(3) -0.001(3) -0.003(3)
C43 0.099(5) 0.096(5) 0.071(5) -0.010(4) 0.000(4) 0.020(4)
C44 0.160(8) 0.122(6) 0.039(4) 0.015(4) 0.012(4) 0.007(6)
C45 0.144(7) 0.119(6) 0.069(5) 0.011(5) 0.024(5) 0.028(6)
C46 0.100(5) 0.077(4) 0.071(5) 0.006(4) -0.001(4) -0.003(4)

loop_
_atom_type_symbol
_atom_type_description
_atom_type_scat_dispersion_real
_atom_type_scat_dispersion_imag
_atom_type_scat_source
C C 0.0033 0.0016 'International Tables Vol C Tables 4.2.6.8 and 6.1.1.4'
H H 0.0000 0.0000 'International Tables Vol C Tables 4.2.6.8 and 6.1.1.4'
Fe Fe 0.3463 0.8444 'International Tables Vol C Tables 4.2.6.8 and 6.1.1.4'
N N 0.0061 0.0033 'International Tables Vol C Tables 4.2.6.8 and 6.1.1.4'
O O 0.0106 0.0060 'International Tables Vol C Tables 4.2.6.8 and 6.1.1.4'
P P 0.1023 0.0942 'International Tables Vol C Tables 4.2.6.8 and 6.1.1.4'
S S 0.1246 0.1234 'International Tables Vol C Tables 4.2.6.8 and 6.1.1.4'

loop_
_geom_angle_atom_site_label_1
_geom_angle_atom_site_label_2
_geom_angle_atom_site_label_3
_geom_angle
_geom_angle_site_symmetry_1
_geom_angle_site_symmetry_3
_geom_angle_publ_flag
C2 Fe1 C1 95.7(3) . . ?
C2 Fe1 P2 92.16(18) . . ?
C1 Fe1 P2 97.31(19) . . ?
C2 Fe1 S1 88.09(18) . . ?
C1 Fe1 S1 107.89(19) . . ?
P2 Fe1 S1 154.66(6) . . ?
C2 Fe1 S2 150.7(2) . . ?
C1 Fe1 S2 113.6(2) . . ?
P2 Fe1 S2 85.06(5) . . ?
S1 Fe1 S2 82.48(5) . . ?
C2 Fe1 Fe2 95.7(2) . . ?
C1 Fe1 Fe2 160.30(19) . . ?
P2 Fe1 Fe2 98.26(5) . . ?
S1 Fe1 Fe2 56.56(4) . . ?
S2 Fe1 Fe2 56.11(4) . . ?
C3 Fe2 C4 98.3(3) . . ?
C3 Fe2 P1 91.4(2) . . ?
C4 Fe2 P1 101.7(2) . . ?
C3 Fe2 S2 160.6(2) . . ?
C4 Fe2 S2 100.9(2) . . ?
P1 Fe2 S2 87.18(5) . . ?
C3 Fe2 S1 88.4(2) . . ?
C4 Fe2 S1 107.7(2) . . ?
P1 Fe2 S1 150.36(6) . . ?
S2 Fe2 S1 83.47(6) . . ?
C3 Fe2 Fe1 103.3(2) . . ?
C4 Fe2 Fe1 152.5(2) . . ?
P1 Fe2 Fe1 94.64(5) . . ?
S2 Fe2 Fe1 57.60(4) . . ?
S1 Fe2 Fe1 56.78(4) . . ?
N1 P1 C29 103.8(2) . . ?
N1 P1 C23 107.9(2) . . ?
C29 P1 C23 99.0(2) . . ?
N1 P1 Fe2 114.30(15) . . ?
C29 P1 Fe2 117.56(18) . . ?
C23 P1 Fe2 112.77(17) . . ?
N1 P2 C41 108.2(2) . . ?
N1 P2 C35 105.5(2) . . ?
C41 P2 C35 98.7(3) . . ?
N1 P2 Fe1 112.29(14) . . ?
C41 P2 Fe1 114.6(2) . . ?
C35 P2 Fe1 116.32(17) . . ?
C15 S1 Fe2 111.7(2) . . ?
C15 S1 Fe1 117.36(18) . . ?
Fe2 S1 Fe1 66.65(5) . . ?
C16 S2 Fe2 111.44(19) . . ?
C16 S2 Fe1 119.97(18) . . ?
Fe2 S2 Fe1 66.28(5) . . ?
O6 S3 O7 121.0(4) . . ?
O6 S3 O5 107.7(3) . . ?
O7 S3 O5 100.8(3) . . ?
O6 S3 C9 111.0(3) . . ?
O7 S3 C9 110.1(3) . . ?
O5 S3 C9 104.5(3) . . ?
C12 O5 S3 116.5(4) . . ?
H8B O8 H8A 132.4 . . ?
H9A O9 H9B 93.3 . . ?
C17 N1 P2 120.2(3) . . ?
C17 N1 P1 120.5(3) . . ?
P2 N1 P1 119.4(2) . . ?
C18 C19 C20 120.0(6) . . ?
C18 C19 H19 120.0 . . ?
C20 C19 H19 120.0 . . ?
O1 C1 Fe1 172.6(6) . . ?
O2 C2 Fe1 178.5(6) . . ?
O3 C3 Fe2 174.0(6) . . ?
O4 C4 Fe2 178.3(6) . . ?
C6 C5 H5A 109.5 . . ?
C6 C5 H5B 109.5 . . ?
H5A C5 H5B 109.5 . . ?
C6 C5 H5C 109.5 . . ?
H5A C5 H5C 109.5 . . ?
H5B C5 H5C 109.5 . . ?
C7 C6 C11 118.4(7) . . ?
C7 C6 C5 119.9(7) . . ?
C11 C6 C5 121.6(7) . . ?
C6 C7 C8 122.2(7) . . ?
C6 C7 H7 118.9 . . ?
C8 C7 H7 118.9 . . ?
C9 C8 C7 116.8(6) . . ?
C9 C8 H8 121.6 . . ?
C7 C8 H8 121.6 . . ?
C10 C9 C8 122.3(6) . . ?
C10 C9 S3 119.9(5) . . ?
C8 C9 S3 117.7(5) . . ?
C9 C10 C11 118.8(6) . . ?
C9 C10 H10 120.6 . . ?
C11 C10 H10 120.6 . . ?
C10 C11 C6 121.4(7) . . ?
C10 C11 H11 119.3 . . ?
C6 C11 H11 119.3 . . ?
O5 C12 C13 110.6(5) . . ?
O5 C12 H12A 109.5 . . ?
C13 C12 H12A 109.5 . . ?
O5 C12 H12B 109.5 . . ?
C13 C12 H12B 109.5 . . ?
H12A C12 H12B 108.1 . . ?
C14 C13 C15 113.4(5) . . ?
C14 C13 C16 113.2(5) . . ?
C15 C13 C16 112.4(5) . . ?
C14 C13 C12 102.0(5) . . ?
C15 C13 C12 107.4(5) . . ?
C16 C13 C12 107.5(5) . . ?
C13 C14 H14A 109.5 . . ?
C13 C14 H14B 109.5 . . ?
H14A C14 H14B 109.5 . . ?
C13 C14 H14C 109.5 . . ?
H14A C14 H14C 109.5 . . ?
H14B C14 H14C 109.5 . . ?
C13 C15 S1 120.4(4) . . ?
C13 C15 H15A 107.2 . . ?
S1 C15 H15A 107.2 . . ?
C13 C15 H15B 107.2 . . ?
S1 C15 H15B 107.2 . . ?
H15A C15 H15B 106.9 . . ?
C13 C16 S2 116.9(4) . . ?
C13 C16 H16A 108.1 . . ?
S2 C16 H16A 108.1 . . ?
C13 C16 H16B 108.1 . . ?
S2 C16 H16B 108.1 . . ?
H16A C16 H16B 107.3 . . ?
C18 C17 N1 117.1(5) . . ?
C18 C17 H17A 108.0 . . ?
N1 C17 H17A 108.0 . . ?
C18 C17 H17B 108.0 . . ?
N1 C17 H17B 108.0 . . ?
H17A C17 H17B 107.3 . . ?
N2 C18 C19 120.2(7) . . ?
N2 C18 C17 111.1(6) . . ?
C19 C18 C17 128.6(6) . . ?
C18 N2 C22 117.0(6) . . ?
C21 C22 N2 125.9(6) . . ?
C21 C22 H22 117.0 . . ?
N2 C22 H22 117.0 . . ?
C22 C21 C20 116.7(7) . . ?
C22 C21 H21 121.7 . . ?
C20 C21 H21 121.7 . . ?
C21 C20 C19 119.7(6) . . ?
C21 C20 H20 120.1 . . ?
C19 C20 H20 120.1 . . ?
C28 C23 C24 116.8(5) . . ?
C28 C23 P1 118.5(4) . . ?
C24 C23 P1 124.7(4) . . ?
C25 C24 C23 123.3(6) . . ?
C25 C24 H24 118.3 . . ?
C23 C24 H24 118.3 . . ?
C24 C25 C26 119.3(7) . . ?
C24 C25 H25 120.3 . . ?
C26 C25 H25 120.3 . . ?
C27 C26 C25 117.7(6) . . ?
C27 C26 H26 121.1 . . ?
C25 C26 H26 121.1 . . ?
C26 C27 C28 120.4(6) . . ?
C26 C27 H27 119.8 . . ?
C28 C27 H27 119.8 . . ?
C23 C28 C27 122.3(6) . . ?
C23 C28 H28 118.9 . . ?
C27 C28 H28 118.9 . . ?
C34 C29 C30 115.6(5) . . ?
C34 C29 P1 121.6(4) . . ?
C30 C29 P1 122.7(4) . . ?
C31 C30 C29 119.6(5) . . ?
C31 C30 H30 120.2 . . ?
C29 C30 H30 120.2 . . ?
C32 C31 C30 122.7(6) . . ?
C32 C31 H31 118.6 . . ?
C30 C31 H31 118.6 . . ?
C31 C32 C33 118.9(6) . . ?
C31 C32 H32 120.6 . . ?
C33 C32 H32 120.6 . . ?
C34 C33 C32 119.1(6) . . ?
C34 C33 H33 120.5 . . ?
C32 C33 H33 120.5 . . ?
C29 C34 C33 124.0(6) . . ?
C29 C34 H34 118.0 . . ?
C33 C34 H34 118.0 . . ?
C40 C35 C36 117.2(5) . . ?
C40 C35 P2 122.0(4) . . ?
C36 C35 P2 120.8(4) . . ?
C37 C36 C35 120.7(6) . . ?
C37 C36 H36 119.7 . . ?
C35 C36 H36 119.7 . . ?
C36 C37 C38 120.1(6) . . ?
C36 C37 H37 120.0 . . ?
C38 C37 H37 120.0 . . ?
C37 C38 C39 120.8(6) . . ?
C37 C38 H38 119.6 . . ?
C39 C38 H38 119.6 . . ?
C40 C39 C38 118.4(6) . . ?
C40 C39 H39 120.8 . . ?
C38 C39 H39 120.8 . . ?
C35 C40 C39 122.7(5) . . ?
C35 C40 H40 118.7 . . ?
C39 C40 H40 118.7 . . ?
C42 C41 C46 116.3(6) . . ?
C42 C41 P2 117.9(5) . . ?
C46 C41 P2 125.5(5) . . ?
C41 C42 C43 121.8(6) . . ?
C41 C42 H42 119.1 . . ?
C43 C42 H42 119.1 . . ?
C44 C43 C42 117.6(7) . . ?
C44 C43 H43 121.2 . . ?
C42 C43 H43 121.2 . . ?
C43 C44 C45 124.6(7) . . ?
C43 C44 H44 117.7 . . ?
C45 C44 H44 117.7 . . ?
C44 C45 C46 116.1(8) . . ?
C44 C45 H45 122.0 . . ?
C46 C45 H45 122.0 . . ?
C41 C46 C45 123.3(7) . . ?
C41 C46 H46 118.3 . . ?
C45 C46 H46 118.3 . . ?

loop_
_geom_bond_atom_site_label_1
_geom_bond_atom_site_label_2
_geom_bond_distance
_geom_bond_site_symmetry_2
_geom_bond_publ_flag
Fe1 C2 1.706(6) . ?
Fe1 C1 1.740(6) . ?
Fe1 P2 2.2029(15) . ?
Fe1 S1 2.2605(15) . ?
Fe1 S2 2.2878(16) . ?
Fe1 Fe2 2.4807(11) . ?
Fe2 C3 1.719(7) . ?
Fe2 C4 1.762(6) . ?
Fe2 P1 2.2025(15) . ?
Fe2 S2 2.2493(15) . ?
Fe2 S1 2.2548(16) . ?
P1 N1 1.744(4) . ?
P1 C29 1.832(6) . ?
P1 C23 1.832(5) . ?
P2 N1 1.711(4) . ?
P2 C41 1.820(6) . ?
P2 C35 1.839(5) . ?
S1 C15 1.840(6) . ?
S2 C16 1.825(5) . ?
S3 O6 1.407(6) . ?
S3 O7 1.414(5) . ?
S3 O5 1.609(4) . ?
S3 C9 1.731(6) . ?
O1 C1 1.188(7) . ?
O2 C2 1.166(7) . ?
O3 C3 1.197(8) . ?
O4 C4 1.123(7) . ?
O5 C12 1.455(7) . ?
O8 H8B 0.8506 . ?
O8 H8A 0.8496 . ?
O9 H9A 0.8499 . ?
O9 H9B 0.8499 . ?
N1 C17 1.515(6) . ?
C19 C18 1.366(9) . ?
C19 C20 1.389(9) . ?
C19 H19 0.9300 . ?
C5 C6 1.555(10) . ?
C5 H5A 0.9600 . ?
C5 H5B 0.9600 . ?
C5 H5C 0.9600 . ?
C6 C7 1.341(10) . ?
C6 C11 1.399(10) . ?
C7 C8 1.419(10) . ?
C7 H7 0.9300 . ?
C8 C9 1.393(9) . ?
C8 H8 0.9300 . ?
C9 C10 1.350(9) . ?
C10 C11 1.385(9) . ?
C10 H10 0.9300 . ?
C11 H11 0.9300 . ?
C12 C13 1.591(8) . ?
C12 H12A 0.9700 . ?
C12 H12B 0.9700 . ?
C13 C14 1.493(9) . ?
C13 C15 1.513(8) . ?
C13 C16 1.559(8) . ?
C14 H14A 0.9600 . ?
C14 H14B 0.9600 . ?
C14 H14C 0.9600 . ?
C15 H15A 0.9700 . ?
C15 H15B 0.9700 . ?
C16 H16A 0.9700 . ?
C16 H16B 0.9700 . ?
C17 C18 1.450(9) . ?
C17 H17A 0.9700 . ?
C17 H17B 0.9700 . ?
C18 N2 1.325(8) . ?
N2 C22 1.349(9) . ?
C22 C21 1.331(10) . ?
C22 H22 0.9300 . ?
C21 C20 1.338(9) . ?
C21 H21 0.9300 . ?
C20 H20 0.9300 . ?
C23 C28 1.352(8) . ?
C23 C24 1.372(8) . ?
C24 C25 1.344(8) . ?
C24 H24 0.9300 . ?
C25 C26 1.411(10) . ?
C25 H25 0.9300 . ?
C26 C27 1.370(9) . ?
C26 H26 0.9300 . ?
C27 C28 1.372(8) . ?
C27 H27 0.9300 . ?
C28 H28 0.9300 . ?
C29 C34 1.360(7) . ?
C29 C30 1.415(8) . ?
C30 C31 1.372(8) . ?
C30 H30 0.9300 . ?
C31 C32 1.327(9) . ?
C31 H31 0.9300 . ?
C32 C33 1.376(9) . ?
C32 H32 0.9300 . ?
C33 C34 1.363(8) . ?
C33 H33 0.9300 . ?
C34 H34 0.9300 . ?
C35 C40 1.368(7) . ?
C35 C36 1.446(8) . ?
C36 C37 1.360(8) . ?
C36 H36 0.9300 . ?
C37 C38 1.376(9) . ?
C37 H37 0.9300 . ?
C38 C39 1.404(8) . ?
C38 H38 0.9300 . ?
C39 C40 1.380(8) . ?
C39 H39 0.9300 . ?
C40 H40 0.9300 . ?
C41 C42 1.375(8) . ?
C41 C46 1.383(9) . ?
C42 C43 1.422(9) . ?
C42 H42 0.9300 . ?
C43 C44 1.322(10) . ?
C43 H43 0.9300 . ?
C44 C45 1.363(10) . ?
C44 H44 0.9300 . ?
C45 C46 1.402(10) . ?
C45 H45 0.9300 . ?
C46 H46 0.9300 . ?

loop_
_geom_hbond_atom_site_label_D
_geom_hbond_atom_site_label_H
_geom_hbond_atom_site_label_A
_geom_hbond_distance_DH
_geom_hbond_distance_HA
_geom_hbond_distance_DA
_geom_hbond_angle_DHA
_geom_hbond_site_symmetry_A
O8 H8B O9 0.85 1.91 2.756(9) 178.1 .
O8 H8A O4 0.85 2.60 3.449(8) 179.2 1_455
